data_4069291
loop_
_publ_author_name
'Hao, Jingjun'
'Song, Haibin'
'Cui, Chunming'

_publ_section_title
;
 Monomeric and Linear Polymeric Samarium(II) Complexes of the
 2-(N-Arylimino)pyrrolide Ligand
;
_journal_issue 10
_journal_name_full Organometallics
_journal_page_first 3100
_journal_paper_doi 10.1021/om9001236
_journal_volume 28
_journal_year 2009
_chemical_formula_sum 'C50 H74 N4 O2 Sm'
_chemical_formula_weight 913.48
_chemical_name_systematic
; 
 ? 
;
_space_group_IT_number 15
_symmetry_cell_setting monoclinic
_symmetry_space_group_name_Hall '-C 2yc'
_symmetry_space_group_name_H-M 'C 1 2/c 1'
_atom_sites_solution_hydrogens geom
_atom_sites_solution_primary direct
_atom_sites_solution_secondary difmap
_audit_creation_method SHELXL-97
_cell_angle_alpha 90.00
_cell_angle_beta 90.00(3)
_cell_angle_gamma 90.00
_cell_formula_units_Z 4
_cell_length_a 13.591(3)
_cell_length_b 20.265(4)
_cell_length_c 18.043(4)
_cell_measurement_reflns_used 9812
_cell_measurement_temperature 113(2)
_cell_measurement_theta_max 27.868
_cell_measurement_theta_min 1.949
_cell_volume 4969.4(18)
_computing_cell_refinement crystalclear
_computing_data_collection crystalclear
_computing_data_reduction crystalclear
_computing_molecular_graphics 'Bruker SHELXTL'
_computing_publication_material 'Bruker SHELXTL'
_computing_structure_refinement 'SHELXL-97 (Sheldrick, 1997)'
_computing_structure_solution 'SHELXS-97 (Sheldrick, 1990)'
_diffrn_ambient_temperature 113(2)
_diffrn_measured_fraction_theta_full 0.998
_diffrn_measured_fraction_theta_max 0.998
_diffrn_measurement_device_type 'rigaku saturn'
_diffrn_measurement_method '\w scans'
_diffrn_radiation_monochromator confocal
_diffrn_radiation_source 'rotating anode'
_diffrn_radiation_type MoK\a
_diffrn_radiation_wavelength 0.71073
_diffrn_reflns_av_R_equivalents 0.0366
_diffrn_reflns_av_sigmaI/netI 0.0341
_diffrn_reflns_limit_h_max 16
_diffrn_reflns_limit_h_min -14
_diffrn_reflns_limit_k_max 19
_diffrn_reflns_limit_k_min -24
_diffrn_reflns_limit_l_max 19
_diffrn_reflns_limit_l_min -21
_diffrn_reflns_number 14301
_diffrn_reflns_theta_full 25.02
_diffrn_reflns_theta_max 25.02
_diffrn_reflns_theta_min 2.01
_diffrn_standards_decay_% 0
_diffrn_standards_interval_count 0
_diffrn_standards_interval_time 0
_diffrn_standards_number 0
_exptl_absorpt_coefficient_mu 1.221
_exptl_absorpt_correction_T_max 0.8286
_exptl_absorpt_correction_T_min 0.8102
_exptl_absorpt_correction_type multi-scan
_exptl_absorpt_process_details crystalclear
_exptl_crystal_density_diffrn 1.221
_exptl_crystal_density_method 'not measured'
_exptl_crystal_F_000 1920
_exptl_crystal_size_max 0.18
_exptl_crystal_size_mid 0.18
_exptl_crystal_size_min 0.16
_refine_diff_density_max 0.586
_refine_diff_density_min -0.648
_refine_diff_density_rms 0.066
_refine_ls_extinction_method none
_refine_ls_goodness_of_fit_ref 1.094
_refine_ls_hydrogen_treatment constr
_refine_ls_matrix_type full
_refine_ls_number_parameters 265
_refine_ls_number_reflns 4388
_refine_ls_number_restraints 0
_refine_ls_restrained_S_all 1.094
_refine_ls_R_factor_all 0.0254
_refine_ls_R_factor_gt 0.0241
_refine_ls_shift/su_max 0.001
_refine_ls_shift/su_mean 0.000
_refine_ls_structure_factor_coef Fsqd
_refine_ls_weighting_details 'calc w=1/[\s^2^(Fo^2^)+(0.0308P)^2^+3.2476P] where P=(Fo^2^+2Fc^2^)/3'
_refine_ls_weighting_scheme calc
_refine_ls_wR_factor_gt 0.0611
_refine_ls_wR_factor_ref 0.0618
_reflns_number_gt 4199
_reflns_number_total 4388
_reflns_threshold_expression >2sigma(I)
_cod_data_source_file om9001236_si_005.cif
_cod_data_source_block r80408b1
_cod_depositor_comments
;
The following automatic conversions were performed:

'_symmetry_cell_setting' value 'Monoclinic' changed to 'monoclinic'
according to /home/saulius/struct/CIF-dictionaries/cif_core.dic
dictionary named 'cif_core.dic' version 2.4.2 from
2011-04-26.

'_exptl_absorpt_correction_type' value 'MULTI-SCAN'
changed to 'multi-scan' according to
/home/saulius/struct/CIF-dictionaries/cif_core.dic dictionary named
'cif_core.dic' version 2.4.2 from
2011-04-26.

'_refine_ls_hydrogen_treatment' value 'CONSTR' changed
to 'constr' according to
/home/saulius/struct/CIF-dictionaries/cif_core.dic dictionary named
'cif_core.dic' version 2.4.2 from 2011-04-26.

Automatic conversion script
Id: cif_fix_values 1715 2011-07-08 13:25:40Z adriana 
;
_cod_original_sg_symbol_H-M C2/c
_cod_database_code 4069291

loop_
_symmetry_equiv_pos_as_xyz
'x, y, z'
'-x, y, -z+1/2'
'x+1/2, y+1/2, z'
'-x+1/2, y+1/2, -z+1/2'
'-x, -y, -z'
'x, -y, z-1/2'
'-x+1/2, -y+1/2, -z'
'x+1/2, -y+1/2, z-1/2'

loop_
_atom_site_label
_atom_site_type_symbol
_atom_site_fract_x
_atom_site_fract_y
_atom_site_fract_z
_atom_site_U_iso_or_equiv
_atom_site_adp_type
_atom_site_occupancy
_atom_site_symmetry_multiplicity
_atom_site_calc_flag
_atom_site_refinement_flags
Sm1 Sm 0.0000 0.118892(7) 0.2500 0.01494(7) Uani 1 2 d S
O1 O 0.04974(12) 0.01585(7) 0.33353(8) 0.0237(4) Uani 1 1 d .
N1 N 0.11176(14) 0.19420(9) 0.34227(10) 0.0215(4) Uani 1 1 d .
N2 N -0.08984(14) 0.15537(8) 0.36528(9) 0.0189(4) Uani 1 1 d .
C1 C 0.21202(18) 0.21548(11) 0.34012(12) 0.0221(5) Uani 1 1 d .
C2 C 0.23299(19) 0.27251(12) 0.30011(12) 0.0260(5) Uani 1 1 d .
C3 C 0.3318(2) 0.29153(13) 0.29971(14) 0.0343(6) Uani 1 1 d .
H3 H 0.3491 0.3300 0.2749 0.041 Uiso 1 1 calc R
C4 C 0.4071(2) 0.25476(13) 0.33552(15) 0.0371(6) Uani 1 1 d .
H4 H 0.4718 0.2695 0.3335 0.044 Uiso 1 1 calc R
C5 C 0.3852(2) 0.19818(12) 0.37283(14) 0.0323(6) Uani 1 1 d .
H5 H 0.4347 0.1739 0.3958 0.039 Uiso 1 1 calc R
C6 C 0.28779(19) 0.17725(12) 0.37596(13) 0.0261(5) Uani 1 1 d .
C7 C 0.2652(2) 0.11500(11) 0.41816(15) 0.0288(6) Uani 1 1 d .
H7 H 0.2020 0.0979 0.4004 0.035 Uiso 1 1 calc R
C8 C 0.3415(2) 0.05995(13) 0.41157(16) 0.0415(7) Uani 1 1 d .
H8A H 0.3550 0.0516 0.3602 0.062 Uiso 1 1 calc R
H8B H 0.3165 0.0205 0.4343 0.062 Uiso 1 1 calc R
H8C H 0.4010 0.0731 0.4361 0.062 Uiso 1 1 calc R
C9 C 0.2549(3) 0.13051(14) 0.49987(16) 0.0436(7) Uani 1 1 d .
H9A H 0.3157 0.1483 0.5181 0.065 Uiso 1 1 calc R
H9B H 0.2393 0.0908 0.5265 0.065 Uiso 1 1 calc R
H9C H 0.2032 0.1622 0.5068 0.065 Uiso 1 1 calc R
C10 C 0.1518(2) 0.31328(12) 0.25940(13) 0.0305(6) Uani 1 1 d .
H10 H 0.0906 0.2878 0.2616 0.037 Uiso 1 1 calc R
C11 C 0.1351(4) 0.37717(16) 0.3014(2) 0.0687(13) Uani 1 1 d .
H11A H 0.1964 0.4002 0.3067 0.103 Uiso 1 1 calc R
H11B H 0.1087 0.3675 0.3496 0.103 Uiso 1 1 calc R
H11C H 0.0895 0.4043 0.2746 0.103 Uiso 1 1 calc R
C12 C 0.1722(2) 0.32805(13) 0.17964(14) 0.0363(6) Uani 1 1 d .
H12A H 0.1159 0.3492 0.1580 0.055 Uiso 1 1 calc R
H12B H 0.1855 0.2877 0.1537 0.055 Uiso 1 1 calc R
H12C H 0.2282 0.3567 0.1760 0.055 Uiso 1 1 calc R
C13 C 0.06573(18) 0.21421(11) 0.39882(12) 0.0226(5) Uani 1 1 d .
H13 H 0.0977 0.2416 0.4324 0.027 Uiso 1 1 calc R
C14 C -0.03159(18) 0.19631(11) 0.41213(12) 0.0222(5) Uani 1 1 d .
C15 C -0.08262(19) 0.21461(12) 0.47354(12) 0.0279(5) Uani 1 1 d .
H15 H -0.0617 0.2412 0.5125 0.034 Uiso 1 1 calc R
C16 C -0.17335(19) 0.18422(12) 0.46451(13) 0.0277(5) Uani 1 1 d .
H16 H -0.2253 0.1870 0.4979 0.033 Uiso 1 1 calc R
C17 C -0.17570(17) 0.14842(11) 0.39743(12) 0.0205(5) Uani 1 1 d .
C18 C -0.26098(19) 0.10672(12) 0.36428(14) 0.0255(5) Uani 1 1 d .
C19 C -0.23013(19) 0.06823(12) 0.29687(13) 0.0305(6) Uani 1 1 d .
H19A H -0.1755 0.0403 0.3092 0.046 Uiso 1 1 calc R
H19B H -0.2111 0.0982 0.2583 0.046 Uiso 1 1 calc R
H19C H -0.2841 0.0416 0.2801 0.046 Uiso 1 1 calc R
C20 C -0.3488(2) 0.15104(15) 0.34019(16) 0.0403(7) Uani 1 1 d .
H20A H -0.3272 0.1817 0.3030 0.061 Uiso 1 1 calc R
H20B H -0.3732 0.1749 0.3824 0.061 Uiso 1 1 calc R
H20C H -0.4003 0.1239 0.3203 0.061 Uiso 1 1 calc R
C21 C -0.2905(2) 0.05720(14) 0.42270(16) 0.0446(7) Uani 1 1 d .
H21A H -0.3407 0.0287 0.4033 0.067 Uiso 1 1 calc R
H21B H -0.3153 0.0800 0.4654 0.067 Uiso 1 1 calc R
H21C H -0.2342 0.0314 0.4366 0.067 Uiso 1 1 calc R
C22 C 0.10828(18) -0.04061(11) 0.31629(13) 0.0247(5) Uani 1 1 d .
H22A H 0.1761 -0.0330 0.3307 0.030 Uiso 1 1 calc R
H22B H 0.1065 -0.0492 0.2634 0.030 Uiso 1 1 calc R
C23 C 0.0676(3) -0.09810(13) 0.35764(17) 0.0489(9) Uani 1 1 d .
H23A H 0.0345 -0.1285 0.3244 0.059 Uiso 1 1 calc R
H23B H 0.1191 -0.1215 0.3839 0.059 Uiso 1 1 calc R
C24 C -0.0018(2) -0.06816(12) 0.40920(14) 0.0361(6) Uani 1 1 d .
H24A H 0.0066 -0.0862 0.4586 0.043 Uiso 1 1 calc R
H24B H -0.0690 -0.0758 0.3933 0.043 Uiso 1 1 calc R
C25 C 0.0218(2) 0.00429(11) 0.40819(12) 0.0261(5) Uani 1 1 d .
H25A H -0.0353 0.0304 0.4216 0.031 Uiso 1 1 calc R
H25B H 0.0752 0.0145 0.4419 0.031 Uiso 1 1 calc R

loop_
_atom_site_aniso_label
_atom_site_aniso_U_11
_atom_site_aniso_U_22
_atom_site_aniso_U_33
_atom_site_aniso_U_23
_atom_site_aniso_U_13
_atom_site_aniso_U_12
Sm1 0.01639(10) 0.01334(9) 0.01508(9) 0.000 0.00448(6) 0.000
O1 0.0338(10) 0.0192(8) 0.0180(7) 0.0027(6) 0.0089(7) 0.0046(7)
N1 0.0214(11) 0.0202(9) 0.0229(9) 0.0004(8) 0.0027(8) -0.0044(8)
N2 0.0197(10) 0.0175(9) 0.0195(9) 0.0002(7) 0.0066(7) 0.0023(8)
C1 0.0235(13) 0.0231(11) 0.0197(11) -0.0038(9) 0.0030(9) -0.0062(9)
C2 0.0282(14) 0.0257(12) 0.0241(11) 0.0003(10) 0.0014(10) -0.0059(10)
C3 0.0325(16) 0.0325(14) 0.0380(14) 0.0062(11) 0.0013(11) -0.0161(12)
C4 0.0213(14) 0.0396(15) 0.0502(16) 0.0041(13) -0.0007(12) -0.0143(12)
C5 0.0261(14) 0.0324(13) 0.0384(14) 0.0043(11) -0.0070(11) -0.0062(11)
C6 0.0274(14) 0.0251(12) 0.0259(12) 0.0010(10) -0.0020(10) -0.0055(10)
C7 0.0269(15) 0.0282(13) 0.0312(14) 0.0057(10) -0.0028(11) -0.0068(10)
C8 0.0453(19) 0.0331(15) 0.0461(16) 0.0092(12) -0.0034(14) 0.0037(13)
C9 0.061(2) 0.0373(15) 0.0329(15) 0.0097(12) 0.0041(14) -0.0072(14)
C10 0.0299(15) 0.0304(13) 0.0312(13) 0.0052(11) 0.0002(11) -0.0059(11)
C11 0.100(3) 0.064(2) 0.0425(19) -0.0123(15) -0.016(2) 0.042(2)
C12 0.0397(17) 0.0357(14) 0.0336(14) 0.0075(11) -0.0034(12) -0.0065(12)
C13 0.0282(13) 0.0200(11) 0.0197(11) -0.0037(9) -0.0004(9) -0.0015(10)
C14 0.0270(13) 0.0192(11) 0.0204(11) -0.0011(9) 0.0050(9) 0.0017(9)
C15 0.0360(15) 0.0263(12) 0.0215(11) -0.0053(10) 0.0063(10) 0.0033(11)
C16 0.0297(14) 0.0284(12) 0.0250(12) -0.0013(10) 0.0145(10) 0.0061(10)
C17 0.0231(13) 0.0165(10) 0.0219(11) 0.0026(9) 0.0072(9) 0.0042(9)
C18 0.0224(13) 0.0242(12) 0.0299(13) -0.0003(10) 0.0128(10) -0.0004(10)
C19 0.0255(14) 0.0317(13) 0.0345(13) -0.0077(11) 0.0070(11) -0.0039(11)
C20 0.0241(15) 0.0446(17) 0.0523(17) -0.0056(14) 0.0062(12) 0.0071(12)
C21 0.051(2) 0.0361(15) 0.0463(16) 0.0043(13) 0.0206(14) -0.0148(14)
C22 0.0273(13) 0.0190(11) 0.0279(12) -0.0005(9) 0.0082(10) 0.0045(10)
C23 0.076(2) 0.0213(13) 0.0494(17) 0.0097(13) 0.0403(17) 0.0078(14)
C24 0.0508(18) 0.0285(13) 0.0290(13) 0.0033(11) 0.0213(12) -0.0011(12)
C25 0.0342(15) 0.0264(12) 0.0175(11) 0.0016(9) 0.0068(10) 0.0053(10)

loop_
_atom_type_symbol
_atom_type_description
_atom_type_scat_dispersion_real
_atom_type_scat_dispersion_imag
_atom_type_scat_source
C C 0.0033 0.0016 'International Tables Vol C Tables 4.2.6.8 and 6.1.1.4'
H H 0.0000 0.0000 'International Tables Vol C Tables 4.2.6.8 and 6.1.1.4'
N N 0.0061 0.0033 'International Tables Vol C Tables 4.2.6.8 and 6.1.1.4'
O O 0.0106 0.0060 'International Tables Vol C Tables 4.2.6.8 and 6.1.1.4'
Sm Sm -0.1638 3.4418 'International Tables Vol C Tables 4.2.6.8 and 6.1.1.4'

loop_
_geom_angle_atom_site_label_1
_geom_angle_atom_site_label_2
_geom_angle_atom_site_label_3
_geom_angle
_geom_angle_site_symmetry_1
_geom_angle_site_symmetry_3
N2 Sm1 N2 145.92(8) 2 .
N2 Sm1 O1 83.45(5) 2 2
N2 Sm1 O1 125.01(5) . 2
N2 Sm1 O1 125.01(5) 2 .
N2 Sm1 O1 83.45(5) . .
O1 Sm1 O1 76.69(7) 2 .
N2 Sm1 N1 94.01(6) 2 .
N2 Sm1 N1 66.51(6) . .
O1 Sm1 N1 158.08(6) 2 .
O1 Sm1 N1 87.24(5) . .
N2 Sm1 N1 66.52(6) 2 2
N2 Sm1 N1 94.01(6) . 2
O1 Sm1 N1 87.24(5) 2 2
O1 Sm1 N1 158.08(6) . 2
N1 Sm1 N1 111.79(8) . 2
C25 O1 C22 102.93(16) . .
C25 O1 Sm1 126.78(13) . .
C22 O1 Sm1 130.29(12) . .
C13 N1 C1 113.39(19) . .
C13 N1 Sm1 113.42(15) . .
C1 N1 Sm1 133.19(14) . .
C17 N2 C14 107.13(18) . .
C17 N2 Sm1 139.85(15) . .
C14 N2 Sm1 113.02(13) . .
C2 C1 N1 117.4(2) . .
C2 C1 C6 122.2(2) . .
N1 C1 C6 120.4(2) . .
C1 C2 C3 115.4(2) . .
C1 C2 C10 122.6(2) . .
C3 C2 C10 122.0(2) . .
C2 C3 C4 123.0(2) . .
C2 C3 H3 118.5 . .
C4 C3 H3 118.5 . .
C5 C4 C3 120.6(2) . .
C5 C4 H4 119.7 . .
C3 C4 H4 119.7 . .
C4 C5 C6 118.9(2) . .
C4 C5 H5 120.5 . .
C6 C5 H5 120.5 . .
C5 C6 C1 119.8(2) . .
C5 C6 C7 118.1(2) . .
C1 C6 C7 122.1(2) . .
C6 C7 C9 109.7(2) . .
C6 C7 C8 115.7(2) . .
C9 C7 C8 106.9(2) . .
C6 C7 H7 108.1 . .
C9 C7 H7 108.1 . .
C8 C7 H7 108.1 . .
C7 C8 H8A 109.5 . .
C7 C8 H8B 109.5 . .
H8A C8 H8B 109.5 . .
C7 C8 H8C 109.5 . .
H8A C8 H8C 109.5 . .
H8B C8 H8C 109.5 . .
C7 C9 H9A 109.5 . .
C7 C9 H9B 109.5 . .
H9A C9 H9B 109.5 . .
C7 C9 H9C 109.5 . .
H9A C9 H9C 109.5 . .
H9B C9 H9C 109.5 . .
C12 C10 C11 109.7(2) . .
C12 C10 C2 115.3(2) . .
C11 C10 C2 108.8(2) . .
C12 C10 H10 107.6 . .
C11 C10 H10 107.6 . .
C2 C10 H10 107.6 . .
C10 C11 H11A 109.5 . .
C10 C11 H11B 109.5 . .
H11A C11 H11B 109.5 . .
C10 C11 H11C 109.5 . .
H11A C11 H11C 109.5 . .
H11B C11 H11C 109.5 . .
C10 C12 H12A 109.5 . .
C10 C12 H12B 109.5 . .
H12A C12 H12B 109.5 . .
C10 C12 H12C 109.5 . .
H12A C12 H12C 109.5 . .
H12B C12 H12C 109.5 . .
N1 C13 C14 121.7(2) . .
N1 C13 H13 119.1 . .
C14 C13 H13 119.1 . .
C15 C14 C13 123.7(2) . .
C15 C14 N2 111.1(2) . .
C13 C14 N2 125.25(19) . .
C14 C15 C16 103.7(2) . .
C14 C15 H15 128.2 . .
C16 C15 H15 128.2 . .
C15 C16 C17 110.4(2) . .
C15 C16 H16 124.8 . .
C17 C16 H16 124.8 . .
N2 C17 C16 107.7(2) . .
N2 C17 C18 123.50(19) . .
C16 C17 C18 128.8(2) . .
C19 C18 C21 107.1(2) . .
C19 C18 C17 112.7(2) . .
C21 C18 C17 106.9(2) . .
C19 C18 C20 106.7(2) . .
C21 C18 C20 112.0(2) . .
C17 C18 C20 111.5(2) . .
C18 C19 H19A 109.5 . .
C18 C19 H19B 109.5 . .
H19A C19 H19B 109.5 . .
C18 C19 H19C 109.5 . .
H19A C19 H19C 109.5 . .
H19B C19 H19C 109.5 . .
C18 C20 H20A 109.5 . .
C18 C20 H20B 109.5 . .
H20A C20 H20B 109.5 . .
C18 C20 H20C 109.5 . .
H20A C20 H20C 109.5 . .
H20B C20 H20C 109.5 . .
C18 C21 H21A 109.5 . .
C18 C21 H21B 109.5 . .
H21A C21 H21B 109.5 . .
C18 C21 H21C 109.5 . .
H21A C21 H21C 109.5 . .
H21B C21 H21C 109.5 . .
O1 C22 C23 108.10(19) . .
O1 C22 H22A 110.1 . .
C23 C22 H22A 110.1 . .
O1 C22 H22B 110.1 . .
C23 C22 H22B 110.1 . .
H22A C22 H22B 108.4 . .
C24 C23 C22 103.6(2) . .
C24 C23 H23A 111.1 . .
C22 C23 H23A 111.1 . .
C24 C23 H23B 111.1 . .
C22 C23 H23B 111.1 . .
H23A C23 H23B 109.0 . .
C23 C24 C25 105.2(2) . .
C23 C24 H24A 110.7 . .
C25 C24 H24A 110.7 . .
C23 C24 H24B 110.7 . .
C25 C24 H24B 110.7 . .
H24A C24 H24B 108.8 . .
O1 C25 C24 103.28(18) . .
O1 C25 H25A 111.1 . .
C24 C25 H25A 111.1 . .
O1 C25 H25B 111.1 . .
C24 C25 H25B 111.1 . .
H25A C25 H25B 109.1 . .

loop_
_geom_bond_atom_site_label_1
_geom_bond_atom_site_label_2
_geom_bond_distance
_geom_bond_site_symmetry_2
Sm1 N2 2.5224(18) 2
Sm1 N2 2.5226(18) .
Sm1 O1 2.6624(15) 2
Sm1 O1 2.6625(15) .
Sm1 N1 2.7218(19) .
Sm1 N1 2.7218(19) 2
O1 C25 1.419(3) .
O1 C22 1.428(3) .
N1 C13 1.264(3) .
N1 C1 1.430(3) .
N2 C17 1.311(3) .
N2 C14 1.425(3) .
C1 C2 1.392(3) .
C1 C6 1.442(3) .
C2 C3 1.397(4) .
C2 C10 1.562(4) .
C3 C4 1.421(4) .
C3 H3 0.9300 .
C4 C5 1.362(4) .
C4 H4 0.9300 .
C5 C6 1.392(4) .
C5 H5 0.9300 .
C6 C7 1.505(3) .
C7 C9 1.514(4) .
C7 C8 1.528(4) .
C7 H7 0.9800 .
C8 H8A 0.9600 .
C8 H8B 0.9600 .
C8 H8C 0.9600 .
C9 H9A 0.9600 .
C9 H9B 0.9600 .
C9 H9C 0.9600 .
C10 C12 1.496(3) .
C10 C11 1.518(4) .
C10 H10 0.9800 .
C11 H11A 0.9600 .
C11 H11B 0.9600 .
C11 H11C 0.9600 .
C12 H12A 0.9600 .
C12 H12B 0.9600 .
C12 H12C 0.9600 .
C13 C14 1.392(3) .
C13 H13 0.9300 .
C14 C15 1.359(3) .
C15 C16 1.388(4) .
C15 H15 0.9300 .
C16 C17 1.411(3) .
C16 H16 0.9300 .
C17 C18 1.554(3) .
C18 C19 1.505(3) .
C18 C21 1.510(3) .
C18 C20 1.556(4) .
C19 H19A 0.9600 .
C19 H19B 0.9600 .
C19 H19C 0.9600 .
C20 H20A 0.9600 .
C20 H20B 0.9600 .
C20 H20C 0.9600 .
C21 H21A 0.9600 .
C21 H21B 0.9600 .
C21 H21C 0.9600 .
C22 C23 1.490(3) .
C22 H22A 0.9700 .
C22 H22B 0.9700 .
C23 C24 1.457(4) .
C23 H23A 0.9700 .
C23 H23B 0.9700 .
C24 C25 1.503(3) .
C24 H24A 0.9700 .
C24 H24B 0.9700 .
C25 H25A 0.9700 .
C25 H25B 0.9700 .

loop_
_geom_torsion_atom_site_label_1
_geom_torsion_atom_site_label_2
_geom_torsion_atom_site_label_3
_geom_torsion_atom_site_label_4
_geom_torsion
_geom_torsion_site_symmetry_1
N2 Sm1 O1 C25 160.17(17) 2
N2 Sm1 O1 C25 0.55(18) .
O1 Sm1 O1 C25 -127.8(2) 2
N1 Sm1 O1 C25 67.21(18) .
N1 Sm1 O1 C25 -83.9(2) 2
N2 Sm1 O1 C22 -20.5(2) 2
N2 Sm1 O1 C22 179.92(19) .
O1 Sm1 O1 C22 51.56(17) 2
N1 Sm1 O1 C22 -113.42(19) .
N1 Sm1 O1 C22 95.5(2) 2
N2 Sm1 N1 C13 148.87(16) 2
N2 Sm1 N1 C13 -2.15(15) .
O1 Sm1 N1 C13 -128.71(17) 2
O1 Sm1 N1 C13 -86.21(16) .
N1 Sm1 N1 C13 82.59(16) 2
N2 Sm1 N1 C1 -31.5(2) 2
N2 Sm1 N1 C1 177.4(2) .
O1 Sm1 N1 C1 50.9(3) 2
O1 Sm1 N1 C1 93.37(19) .
N1 Sm1 N1 C1 -97.83(19) 2
N2 Sm1 N2 C17 122.5(2) 2
O1 Sm1 N2 C17 -19.4(2) 2
O1 Sm1 N2 C17 -88.1(2) .
N1 Sm1 N2 C17 -177.9(2) .
N1 Sm1 N2 C17 70.1(2) 2
N2 Sm1 N2 C14 -57.89(13) 2
O1 Sm1 N2 C14 160.23(13) 2
O1 Sm1 N2 C14 91.53(14) .
N1 Sm1 N2 C14 1.70(13) .
N1 Sm1 N2 C14 -110.34(14) 2
C13 N1 C1 C2 -95.0(2) .
Sm1 N1 C1 C2 85.4(2) .
C13 N1 C1 C6 87.3(3) .
Sm1 N1 C1 C6 -92.3(2) .
N1 C1 C2 C3 179.8(2) .
C6 C1 C2 C3 -2.5(3) .
N1 C1 C2 C10 0.8(3) .
C6 C1 C2 C10 178.4(2) .
C1 C2 C3 C4 1.8(4) .
C10 C2 C3 C4 -179.1(2) .
C2 C3 C4 C5 -0.2(4) .
C3 C4 C5 C6 -0.6(4) .
C4 C5 C6 C1 -0.1(4) .
C4 C5 C6 C7 -179.4(2) .
C2 C1 C6 C5 1.8(3) .
N1 C1 C6 C5 179.4(2) .
C2 C1 C6 C7 -179.0(2) .
N1 C1 C6 C7 -1.4(3) .
C5 C6 C7 C9 83.4(3) .
C1 C6 C7 C9 -95.8(3) .
C5 C6 C7 C8 -37.5(3) .
C1 C6 C7 C8 143.3(2) .
C1 C2 C10 C12 -128.4(2) .
C3 C2 C10 C12 52.6(3) .
C1 C2 C10 C11 107.9(3) .
C3 C2 C10 C11 -71.1(3) .
C1 N1 C13 C14 -177.4(2) .
Sm1 N1 C13 C14 2.3(3) .
N1 C13 C14 C15 177.4(2) .
N1 C13 C14 N2 -0.7(4) .
C17 N2 C14 C15 -0.1(3) .
Sm1 N2 C14 C15 -179.81(15) .
C17 N2 C14 C13 178.2(2) .
Sm1 N2 C14 C13 -1.5(3) .
C13 C14 C15 C16 -178.0(2) .
N2 C14 C15 C16 0.3(3) .
C14 C15 C16 C17 -0.4(3) .
C14 N2 C17 C16 -0.2(2) .
Sm1 N2 C17 C16 179.43(16) .
C14 N2 C17 C18 -179.7(2) .
Sm1 N2 C17 C18 -0.1(4) .
C15 C16 C17 N2 0.4(3) .
C15 C16 C17 C18 179.8(2) .
N2 C17 C18 C19 7.5(3) .
C16 C17 C18 C19 -171.9(2) .
N2 C17 C18 C21 124.9(2) .
C16 C17 C18 C21 -54.5(3) .
N2 C17 C18 C20 -112.4(2) .
C16 C17 C18 C20 68.2(3) .
C25 O1 C22 C23 33.4(3) .
Sm1 O1 C22 C23 -146.06(19) .
O1 C22 C23 C24 -11.3(3) .
C22 C23 C24 C25 -14.1(3) .
C22 O1 C25 C24 -41.3(2) .
Sm1 O1 C25 C24 138.23(17) .
C23 C24 C25 O1 34.9(3) .
